data_4083864
loop_
_publ_author_name
'Dai, Qi Xiu'
'Seino, Hidetake'
'Mizobe, Yasushi'

_publ_section_title
;
 Linear Connection of Four Nitrile Molecules on the Tetraphosphine
 Complexes of Tungsten and Molybdenum
;
_journal_name_full Organometallics
_journal_page_first 140702100106004
_journal_paper_doi 10.1021/om500405f
_journal_year 2014
_chemical_formula_moiety 'C89 H62 F24 N4 P4 W'
_chemical_formula_sum 'C89 H62 F24 N4 P4 W'
_chemical_formula_weight 1951.20
_space_group_IT_number 14
_symmetry_cell_setting monoclinic
_symmetry_Int_Tables_number 14
_symmetry_space_group_name_Hall '-P 2ybc'
_symmetry_space_group_name_H-M 'P 1 21/c 1'
_atom_sites_solution_hydrogens geom
_atom_sites_solution_primary heavy
_atom_sites_solution_secondary difmap
_cell_angle_alpha 90.0000
_cell_angle_beta 92.306(2)
_cell_angle_gamma 90.0000
_cell_formula_units_Z 4
_cell_length_a 14.728(6)
_cell_length_b 24.799(9)
_cell_length_c 22.128(9)
_cell_measurement_reflns_used 11633
_cell_measurement_temperature 113
_cell_measurement_theta_max 27.88
_cell_measurement_theta_min 3.04
_cell_volume 8075(5)
_computing_cell_refinement CrystalClear
_computing_data_collection 'CrystalClear (Rigaku Corp., 2000)'
_computing_data_reduction CrystalClear
_computing_molecular_graphics 'CrystalStructure 4.0'
_computing_publication_material 'CrystalStructure 4.0 (Rigaku, 2010)'
_computing_structure_refinement 'SHELXL97 (Sheldrick, 2008)'
_computing_structure_solution 'DIRDIF99-PATTY (Gould, et al., 1999)'
_diffrn_ambient_temperature 113
_diffrn_detector_area_resol_mean 7.314
_diffrn_measured_fraction_theta_full 0.979
_diffrn_measured_fraction_theta_max 0.979
_diffrn_measurement_device_type 'Rigaku Mercury70'
_diffrn_measurement_method \w
_diffrn_radiation_type 'Mo K\a'
_diffrn_radiation_wavelength 0.71070
_diffrn_reflns_av_R_equivalents 0.0698
_diffrn_reflns_limit_h_max 19
_diffrn_reflns_limit_h_min -19
_diffrn_reflns_limit_k_max 32
_diffrn_reflns_limit_k_min -31
_diffrn_reflns_limit_l_max 28
_diffrn_reflns_limit_l_min -28
_diffrn_reflns_number 90104
_diffrn_reflns_theta_full 27.50
_diffrn_reflns_theta_max 27.50
_diffrn_standards_number 0
_exptl_absorpt_coefficient_mu 1.617
_exptl_absorpt_correction_T_max 0.851
_exptl_absorpt_correction_T_min 0.652
_exptl_absorpt_correction_type multi-scan
_exptl_absorpt_process_details 'REQAB (Rigaku, 1998)'
_exptl_crystal_colour brown
_exptl_crystal_density_diffrn 1.605
_exptl_crystal_density_method 'not measured'
_exptl_crystal_description prism
_exptl_crystal_F_000 3896.00
_exptl_crystal_size_max 0.250
_exptl_crystal_size_mid 0.150
_exptl_crystal_size_min 0.100
_refine_diff_density_max 5.640
_refine_diff_density_min -3.380
_refine_ls_extinction_method none
_refine_ls_goodness_of_fit_ref 1.088
_refine_ls_hydrogen_treatment constr
_refine_ls_number_parameters 1126
_refine_ls_number_reflns 18160
_refine_ls_number_restraints 0
_refine_ls_R_factor_gt 0.0778
_refine_ls_shift/su_max 0.007
_refine_ls_structure_factor_coef Fsqd
_refine_ls_weighting_details 'w = 1/[\s^2^(Fo^2^)+(0.0459P)^2^+89.9873P] where P=(Fo^2^+2Fc^2^)/3'
_refine_ls_weighting_scheme calc
_refine_ls_wR_factor_ref 0.1805
_reflns_number_gt 13896
_reflns_number_total 18166
_reflns_threshold_expression F^2^>2.0\s(F^2^)
_cod_data_source_file om500405f_si_002.cif
_cod_data_source_block '_[W{(CNArF)4}(P4)]_toluene'
_cod_original_cell_volume 8075(6)
_cod_database_code 4083864

loop_
_symmetry_equiv_pos_site_id
_symmetry_equiv_pos_as_xyz
1 +X,+Y,+Z
2 -X,1/2+Y,1/2-Z
3 -X,-Y,-Z
4 +X,1/2-Y,1/2+Z

loop_
_atom_site_label
_atom_site_type_symbol
_atom_site_fract_x
_atom_site_fract_y
_atom_site_fract_z
_atom_site_U_iso_or_equiv
_atom_site_adp_type
_atom_site_occupancy
_atom_site_symmetry_multiplicity
_atom_site_calc_flag
_atom_site_refinement_flags
W(1) W 0.262454(17) 0.403136(11) 0.268303(13) 0.02028(8) Uani 1.0 4 d .
P(1) P 0.24967(12) 0.37597(8) 0.16088(8) 0.0247(4) Uani 1.0 4 d .
P(2) P 0.29345(12) 0.30515(7) 0.27647(8) 0.0236(4) Uani 1.0 4 d .
P(3) P 0.34642(12) 0.39220(7) 0.36643(8) 0.0230(4) Uani 1.0 4 d .
P(4) P 0.39590(13) 0.55254(7) 0.45014(9) 0.0265(4) Uani 1.0 4 d .
F(1) F -0.1498(4) 0.3166(3) 0.3324(3) 0.0546(15) Uani 1.0 4 d .
F(2) F -0.0881(4) 0.3046(2) 0.4213(3) 0.0498(14) Uani 1.0 4 d .
F(3) F -0.2210(4) 0.3399(2) 0.4111(3) 0.0489(14) Uani 1.0 4 d .
F(4) F -0.1064(13) 0.5772(5) 0.4272(8) 0.074(5) Uani 0.6000 4 d .
F(5) F -0.2147(14) 0.5314(11) 0.4512(13) 0.060(6) Uani 0.6000 4 d .
F(6) F -0.1021(16) 0.5289(10) 0.5086(10) 0.083(10) Uani 0.6000 4 d .
F(7) F -0.0579(14) 0.5725(8) 0.4611(11) 0.068(7) Uani 0.4000 4 d .
F(8) F -0.196(3) 0.550(2) 0.435(2) 0.13(3) Uani 0.4000 4 d .
F(9) F -0.127(3) 0.5199(15) 0.5108(17) 0.074(11) Uani 0.4000 4 d .
F(10) F -0.1734(4) 0.5823(3) 0.2969(3) 0.0638(19) Uani 1.0 4 d .
F(11) F -0.1545(4) 0.6678(3) 0.3008(4) 0.074(2) Uani 1.0 4 d .
F(12) F -0.1625(4) 0.6270(3) 0.2170(3) 0.0657(18) Uani 1.0 4 d .
F(13) F 0.1512(4) 0.7440(2) 0.3001(4) 0.0652(18) Uani 1.0 4 d .
F(14) F 0.2003(5) 0.7113(3) 0.2193(3) 0.0614(16) Uani 1.0 4 d .
F(15) F 0.2655(4) 0.6909(2) 0.3032(3) 0.0559(15) Uani 1.0 4 d .
F(16) F -0.0837(4) 0.5203(4) 0.1385(3) 0.071(2) Uani 1.0 4 d .
F(17) F -0.0869(4) 0.5616(3) 0.0539(3) 0.0600(16) Uani 1.0 4 d .
F(18) F -0.0342(4) 0.4813(3) 0.0618(3) 0.0601(16) Uani 1.0 4 d .
F(19) F 0.1480(5) 0.6995(3) 0.0462(3) 0.0632(17) Uani 1.0 4 d .
F(20) F 0.2333(5) 0.6473(3) 0.0001(3) 0.0710(19) Uani 1.0 4 d .
F(21) F 0.2831(5) 0.6836(3) 0.0819(4) 0.086(3) Uani 1.0 4 d .
F(22) F 0.6231(4) 0.6372(2) 0.1502(3) 0.0496(14) Uani 1.0 4 d .
F(23) F 0.5768(4) 0.5911(3) 0.0730(3) 0.0460(13) Uani 1.0 4 d .
F(24) F 0.7178(4) 0.5894(3) 0.1029(3) 0.0477(13) Uani 1.0 4 d .
F(25) F 0.7684(6) 0.4046(4) 0.2173(4) 0.105(3) Uani 1.0 4 d .
F(26) F 0.8028(5) 0.4659(3) 0.2761(4) 0.084(3) Uani 1.0 4 d .
F(27) F 0.7075(4) 0.4074(4) 0.2999(4) 0.096(3) Uani 1.0 4 d .
N(1) N 0.1482(4) 0.4091(3) 0.2984(3) 0.0223(12) Uani 1.0 4 d .
N(2) N 0.2207(4) 0.4874(3) 0.2577(3) 0.0256(13) Uani 1.0 4 d .
N(3) N 0.3415(4) 0.5191(3) 0.1996(3) 0.0222(12) Uani 1.0 4 d .
N(4) N 0.3774(4) 0.4365(3) 0.2473(3) 0.0250(12) Uani 1.0 4 d .
C(1) C 0.3220(5) 0.3160(3) 0.1552(4) 0.0315(17) Uani 1.0 4 d .
C(2) C 0.2976(6) 0.2732(3) 0.2016(4) 0.0309(16) Uani 1.0 4 d .
C(3) C 0.4050(5) 0.2981(3) 0.3140(4) 0.0256(15) Uani 1.0 4 d .
C(4) C 0.4651(5) 0.2554(4) 0.3040(4) 0.0347(18) Uani 1.0 4 d .
C(5) C 0.5504(6) 0.2553(4) 0.3322(4) 0.0394(19) Uani 1.0 4 d .
C(6) C 0.5770(6) 0.2970(4) 0.3707(5) 0.041(2) Uani 1.0 4 d .
C(7) C 0.5177(6) 0.3388(4) 0.3819(4) 0.0341(17) Uani 1.0 4 d .
C(8) C 0.4319(5) 0.3399(3) 0.3538(4) 0.0244(14) Uani 1.0 4 d .
C(9) C 0.4084(5) 0.4501(3) 0.3980(4) 0.0249(14) Uani 1.0 4 d .
C(10) C 0.3404(5) 0.4949(3) 0.4105(4) 0.0265(15) Uani 1.0 4 d .
C(11) C 0.1375(5) 0.3532(3) 0.1336(4) 0.0280(15) Uani 1.0 4 d .
C(12) C 0.0620(5) 0.3666(4) 0.1655(4) 0.0316(17) Uani 1.0 4 d .
C(13) C -0.0252(6) 0.3504(4) 0.1450(4) 0.0396(19) Uani 1.0 4 d .
C(14) C -0.0354(6) 0.3206(4) 0.0924(5) 0.045(3) Uani 1.0 4 d .
C(15) C 0.0400(6) 0.3065(4) 0.0609(4) 0.040(2) Uani 1.0 4 d .
C(16) C 0.1261(6) 0.3227(4) 0.0810(4) 0.0361(18) Uani 1.0 4 d .
C(17) C 0.2890(5) 0.4199(3) 0.1010(4) 0.0286(15) Uani 1.0 4 d .
C(18) C 0.2279(6) 0.4485(3) 0.0632(4) 0.0320(17) Uani 1.0 4 d .
C(19) C 0.2589(6) 0.4875(4) 0.0243(4) 0.0380(19) Uani 1.0 4 d .
C(20) C 0.3499(6) 0.4978(4) 0.0220(4) 0.042(2) Uani 1.0 4 d .
C(21) C 0.4113(7) 0.4695(4) 0.0579(4) 0.044(2) Uani 1.0 4 d .
C(22) C 0.3815(5) 0.4307(4) 0.0976(4) 0.0342(18) Uani 1.0 4 d .
C(23) C 0.2148(5) 0.2659(3) 0.3196(4) 0.0277(15) Uani 1.0 4 d .
C(24) C 0.1221(5) 0.2700(3) 0.3047(4) 0.0310(16) Uani 1.0 4 d .
C(25) C 0.0594(6) 0.2427(4) 0.3378(5) 0.041(2) Uani 1.0 4 d .
C(26) C 0.0882(6) 0.2118(4) 0.3858(5) 0.045(3) Uani 1.0 4 d .
C(27) C 0.1802(6) 0.2067(4) 0.4008(4) 0.0393(19) Uani 1.0 4 d .
C(28) C 0.2439(6) 0.2338(3) 0.3683(4) 0.0322(17) Uani 1.0 4 d .
C(29) C 0.2884(5) 0.3657(3) 0.4317(4) 0.0266(15) Uani 1.0 4 d .
C(30) C 0.3376(6) 0.3524(4) 0.4845(4) 0.0375(18) Uani 1.0 4 d .
C(31) C 0.2946(7) 0.3297(4) 0.5330(4) 0.041(2) Uani 1.0 4 d .
C(32) C 0.2023(6) 0.3197(3) 0.5292(4) 0.0359(19) Uani 1.0 4 d .
C(33) C 0.1527(6) 0.3331(3) 0.4776(4) 0.0341(18) Uani 1.0 4 d .
C(34) C 0.1948(5) 0.3560(3) 0.4283(4) 0.0284(15) Uani 1.0 4 d .
C(35) C 0.4706(5) 0.5758(3) 0.3915(3) 0.0252(14) Uani 1.0 4 d .
C(36) C 0.4399(6) 0.6046(3) 0.3410(4) 0.0324(17) Uani 1.0 4 d .
C(37) C 0.5010(6) 0.6211(4) 0.2976(4) 0.0376(19) Uani 1.0 4 d .
C(38) C 0.5909(6) 0.6077(4) 0.3040(4) 0.040(2) Uani 1.0 4 d .
C(39) C 0.6215(6) 0.5783(4) 0.3536(4) 0.046(3) Uani 1.0 4 d .
C(40) C 0.5617(6) 0.5626(4) 0.3975(4) 0.0376(19) Uani 1.0 4 d .
C(41) C 0.3066(6) 0.6035(3) 0.4455(4) 0.0275(16) Uani 1.0 4 d .
C(42) C 0.3305(7) 0.6574(3) 0.4581(4) 0.042(2) Uani 1.0 4 d .
C(43) C 0.2656(8) 0.6968(4) 0.4568(5) 0.048(3) Uani 1.0 4 d .
C(44) C 0.1757(8) 0.6855(4) 0.4462(5) 0.050(3) Uani 1.0 4 d .
C(45) C 0.1494(7) 0.6328(4) 0.4356(4) 0.044(2) Uani 1.0 4 d .
C(46) C 0.2141(6) 0.5919(4) 0.4339(4) 0.0329(17) Uani 1.0 4 d .
C(47) C 0.1004(5) 0.4553(3) 0.3093(3) 0.0215(13) Uani 1.0 4 d .
C(48) C 0.0212(5) 0.4507(3) 0.3476(3) 0.0230(14) Uani 1.0 4 d .
C(49) C -0.0227(5) 0.4008(3) 0.3504(3) 0.0229(14) Uani 1.0 4 d .
C(50) C -0.0973(5) 0.3938(3) 0.3862(4) 0.0268(15) Uani 1.0 4 d .
C(51) C -0.1319(5) 0.4357(3) 0.4187(4) 0.0330(17) Uani 1.0 4 d .
C(52) C -0.0871(5) 0.4853(4) 0.4170(4) 0.0303(16) Uani 1.0 4 d .
C(53) C -0.0110(5) 0.4921(3) 0.3833(3) 0.0245(14) Uani 1.0 4 d .
C(54) C -0.1389(6) 0.3392(4) 0.3870(4) 0.0368(19) Uani 1.0 4 d .
C(55) C -0.1232(6) 0.5304(4) 0.4524(4) 0.0395(19) Uani 1.0 4 d .
C(56) C 0.1389(5) 0.5007(3) 0.2826(3) 0.0237(14) Uani 1.0 4 d .
C(57) C 0.1016(5) 0.5561(3) 0.2811(3) 0.0208(13) Uani 1.0 4 d .
C(58) C 0.0073(5) 0.5637(3) 0.2758(3) 0.0254(15) Uani 1.0 4 d .
C(59) C -0.0274(5) 0.6158(3) 0.2762(4) 0.0285(16) Uani 1.0 4 d .
C(60) C 0.0286(6) 0.6606(3) 0.2785(4) 0.0298(16) Uani 1.0 4 d .
C(61) C 0.1221(5) 0.6525(3) 0.2807(4) 0.0264(15) Uani 1.0 4 d .
C(62) C 0.1581(5) 0.6007(3) 0.2835(3) 0.0236(14) Uani 1.0 4 d .
C(63) C -0.1295(6) 0.6230(4) 0.2727(5) 0.040(2) Uani 1.0 4 d .
C(64) C 0.1848(6) 0.7001(4) 0.2764(4) 0.0391(19) Uani 1.0 4 d .
C(65) C 0.2557(5) 0.5179(3) 0.2111(3) 0.0237(14) Uani 1.0 4 d .
C(66) C 0.1956(5) 0.5453(3) 0.1655(3) 0.0225(14) Uani 1.0 4 d .
C(67) C 0.1095(5) 0.5263(3) 0.1502(3) 0.0237(14) Uani 1.0 4 d .
C(68) C 0.0566(5) 0.5516(4) 0.1038(4) 0.0298(16) Uani 1.0 4 d .
C(69) C 0.0887(6) 0.5951(4) 0.0739(4) 0.0324(17) Uani 1.0 4 d .
C(70) C 0.1747(5) 0.6146(3) 0.0893(4) 0.0268(15) Uani 1.0 4 d .
C(71) C 0.2275(5) 0.5906(3) 0.1346(3) 0.0253(14) Uani 1.0 4 d .
C(72) C -0.0371(6) 0.5292(4) 0.0898(4) 0.040(2) Uani 1.0 4 d .
C(73) C 0.2117(7) 0.6615(4) 0.0562(5) 0.044(2) Uani 1.0 4 d .
C(74) C 0.4025(5) 0.4825(3) 0.2255(4) 0.0244(14) Uani 1.0 4 d .
C(75) C 0.4996(5) 0.4932(3) 0.2142(4) 0.0252(14) Uani 1.0 4 d .
C(76) C 0.5226(5) 0.5351(3) 0.1755(4) 0.0253(14) Uani 1.0 4 d .
C(77) C 0.6125(5) 0.5442(3) 0.1622(4) 0.0270(15) Uani 1.0 4 d .
C(78) C 0.6819(6) 0.5129(3) 0.1894(4) 0.0334(17) Uani 1.0 4 d .
C(79) C 0.6584(5) 0.4718(3) 0.2285(4) 0.0316(17) Uani 1.0 4 d .
C(80) C 0.5686(5) 0.4615(3) 0.2407(4) 0.0287(16) Uani 1.0 4 d .
C(81) C 0.6330(6) 0.5903(4) 0.1223(4) 0.0338(17) Uani 1.0 4 d .
C(82) C 0.7323(6) 0.4379(5) 0.2566(5) 0.049(3) Uani 1.0 4 d .
C(83) C 0.5106(7) 0.2940(4) 0.0489(5) 0.050(3) Uani 1.0 4 d .
C(84) C 0.5594(8) 0.3403(5) 0.0578(6) 0.061(3) Uani 1.0 4 d .
C(85) C 0.6065(10) 0.3501(6) 0.1112(7) 0.080(4) Uani 1.0 4 d .
C(86) C 0.6080(8) 0.3128(6) 0.1559(7) 0.072(4) Uani 1.0 4 d .
C(87) C 0.5610(7) 0.2642(5) 0.1473(5) 0.057(3) Uani 1.0 4 d .
C(88) C 0.5138(6) 0.2549(4) 0.0940(5) 0.044(2) Uani 1.0 4 d .
C(89) C 0.4564(11) 0.2845(6) -0.0091(6) 0.086(5) Uani 1.0 4 d .
H(1) H 0.3147 0.3007 0.1140 0.0377 Uiso 1.0 4 calc R
H(2) H 0.3865 0.3265 0.1619 0.0377 Uiso 1.0 4 calc R
H(3) H 0.3436 0.2442 0.2026 0.0370 Uiso 1.0 4 calc R
H(4) H 0.2377 0.2572 0.1902 0.0370 Uiso 1.0 4 calc R
H(5) H 0.4470 0.2265 0.2780 0.0416 Uiso 1.0 4 calc R
H(6) H 0.5912 0.2265 0.3251 0.0472 Uiso 1.0 4 calc R
H(7) H 0.6361 0.2970 0.3896 0.0488 Uiso 1.0 4 calc R
H(8) H 0.5359 0.3668 0.4089 0.0410 Uiso 1.0 4 calc R
H(9) H 0.4415 0.4396 0.4360 0.0299 Uiso 1.0 4 calc R
H(10) H 0.4532 0.4629 0.3691 0.0299 Uiso 1.0 4 calc R
H(11) H 0.2918 0.4804 0.4355 0.0318 Uiso 1.0 4 calc R
H(12) H 0.3119 0.5075 0.3718 0.0318 Uiso 1.0 4 calc R
H(13) H 0.0692 0.3870 0.2018 0.0380 Uiso 1.0 4 calc R
H(14) H -0.0768 0.3598 0.1671 0.0475 Uiso 1.0 4 calc R
H(15) H -0.0942 0.3098 0.0779 0.0537 Uiso 1.0 4 calc R
H(16) H 0.0328 0.2855 0.0251 0.0480 Uiso 1.0 4 calc R
H(17) H 0.1775 0.3130 0.0588 0.0433 Uiso 1.0 4 calc R
H(18) H 0.1646 0.4412 0.0642 0.0384 Uiso 1.0 4 calc R
H(19) H 0.2169 0.5071 -0.0009 0.0456 Uiso 1.0 4 calc R
H(20) H 0.3708 0.5248 -0.0046 0.0504 Uiso 1.0 4 calc R
H(21) H 0.4744 0.4766 0.0556 0.0524 Uiso 1.0 4 calc R
H(22) H 0.4242 0.4114 0.1226 0.0410 Uiso 1.0 4 calc R
H(23) H 0.1020 0.2918 0.2715 0.0373 Uiso 1.0 4 calc R
H(24) H -0.0036 0.2454 0.3271 0.0487 Uiso 1.0 4 calc R
H(25) H 0.0449 0.1936 0.4092 0.0539 Uiso 1.0 4 calc R
H(26) H 0.1996 0.1843 0.4337 0.0471 Uiso 1.0 4 calc R
H(27) H 0.3068 0.2307 0.3790 0.0386 Uiso 1.0 4 calc R
H(28) H 0.4012 0.3589 0.4874 0.0450 Uiso 1.0 4 calc R
H(29) H 0.3289 0.3210 0.5689 0.0490 Uiso 1.0 4 calc R
H(30) H 0.1733 0.3036 0.5623 0.0431 Uiso 1.0 4 calc R
H(31) H 0.0890 0.3267 0.4753 0.0409 Uiso 1.0 4 calc R
H(32) H 0.1600 0.3650 0.3926 0.0341 Uiso 1.0 4 calc R
H(33) H 0.3772 0.6132 0.3358 0.0389 Uiso 1.0 4 calc R
H(34) H 0.4798 0.6417 0.2637 0.0451 Uiso 1.0 4 calc R
H(35) H 0.6320 0.6186 0.2743 0.0480 Uiso 1.0 4 calc R
H(36) H 0.6838 0.5687 0.3579 0.0549 Uiso 1.0 4 calc R
H(37) H 0.5837 0.5426 0.4317 0.0451 Uiso 1.0 4 calc R
H(38) H 0.3922 0.6664 0.4675 0.0500 Uiso 1.0 4 calc R
H(39) H 0.2837 0.7332 0.4636 0.0580 Uiso 1.0 4 calc R
H(40) H 0.1317 0.7136 0.4460 0.0602 Uiso 1.0 4 calc R
H(41) H 0.0868 0.6243 0.4294 0.0522 Uiso 1.0 4 calc R
H(42) H 0.1956 0.5560 0.4248 0.0395 Uiso 1.0 4 calc R
H(43) H -0.0013 0.3713 0.3275 0.0274 Uiso 1.0 4 calc R
H(44) H -0.1846 0.4311 0.4415 0.0396 Uiso 1.0 4 calc R
H(45) H 0.0200 0.5257 0.3845 0.0294 Uiso 1.0 4 calc R
H(46) H -0.0324 0.5336 0.2719 0.0304 Uiso 1.0 4 calc R
H(47) H 0.0038 0.6960 0.2786 0.0357 Uiso 1.0 4 calc R
H(48) H 0.2220 0.5959 0.2871 0.0283 Uiso 1.0 4 calc R
H(49) H 0.0858 0.4962 0.1711 0.0284 Uiso 1.0 4 calc R
H(50) H 0.0524 0.6120 0.0428 0.0389 Uiso 1.0 4 calc R
H(51) H 0.2860 0.6048 0.1450 0.0304 Uiso 1.0 4 calc R
H(52) H 0.4762 0.5575 0.1581 0.0303 Uiso 1.0 4 calc R
H(53) H 0.7437 0.5195 0.1812 0.0401 Uiso 1.0 4 calc R
H(54) H 0.5540 0.4329 0.2671 0.0345 Uiso 1.0 4 calc R
H(55) H 0.5606 0.3663 0.0262 0.0731 Uiso 1.0 4 calc R
H(56) H 0.6383 0.3831 0.1170 0.0955 Uiso 1.0 4 calc R
H(57) H 0.6408 0.3195 0.1930 0.0867 Uiso 1.0 4 calc R
H(58) H 0.5619 0.2378 0.1785 0.0688 Uiso 1.0 4 calc R
H(59) H 0.4829 0.2216 0.0877 0.0529 Uiso 1.0 4 calc R
H(60) H 0.3944 0.2979 -0.0050 0.1030 Uiso 1.0 4 calc R
H(61) H 0.4546 0.2458 -0.0179 0.1030 Uiso 1.0 4 calc R
H(62) H 0.4849 0.3036 -0.0421 0.1030 Uiso 1.0 4 calc R

loop_
_atom_site_aniso_label
_atom_site_aniso_U_11
_atom_site_aniso_U_22
_atom_site_aniso_U_33
_atom_site_aniso_U_12
_atom_site_aniso_U_13
_atom_site_aniso_U_23
W(1) 0.01391(14) 0.01835(14) 0.02863(15) 0.00092(9) 0.00148(9) -0.00226(10)
P(1) 0.0174(9) 0.0287(10) 0.0279(10) 0.0012(7) 0.0011(7) -0.0059(7)
P(2) 0.0195(9) 0.0194(9) 0.0319(10) 0.0004(7) 0.0003(7) -0.0035(7)
P(3) 0.0155(9) 0.0257(10) 0.0277(10) 0.0012(7) -0.0011(7) -0.0007(7)
P(4) 0.0280(10) 0.0230(9) 0.0285(10) -0.0006(8) -0.0002(8) -0.0015(7)
F(1) 0.062(4) 0.045(4) 0.057(4) -0.027(3) 0.010(3) -0.015(3)
F(2) 0.040(3) 0.039(3) 0.071(4) -0.006(3) 0.015(3) 0.015(3)
F(3) 0.031(3) 0.048(3) 0.069(4) -0.015(3) 0.017(3) 0.004(3)
F(4) 0.100(13) 0.028(6) 0.100(12) 0.011(8) 0.069(10) -0.008(7)
F(5) 0.028(6) 0.079(13) 0.074(14) 0.027(8) 0.002(7) -0.028(9)
F(6) 0.094(14) 0.105(19) 0.044(11) 0.072(14) -0.047(11) -0.037(10)
F(7) 0.057(12) 0.037(10) 0.115(18) -0.026(9) 0.059(11) -0.042(11)
F(8) 0.14(5) 0.15(5) 0.09(3) 0.13(4) -0.07(3) -0.06(3)
F(9) 0.13(3) 0.045(11) 0.051(16) -0.012(14) 0.035(16) -0.017(9)
F(10) 0.025(3) 0.051(4) 0.118(6) 0.015(3) 0.025(3) 0.044(4)
F(11) 0.037(4) 0.062(4) 0.124(6) 0.024(3) 0.012(4) -0.019(4)
F(12) 0.028(3) 0.101(5) 0.067(4) 0.006(3) -0.013(3) 0.025(4)
F(13) 0.054(4) 0.024(3) 0.119(6) -0.003(3) 0.014(4) -0.016(3)
F(14) 0.080(5) 0.049(4) 0.056(4) -0.028(3) 0.008(3) 0.012(3)
F(15) 0.037(3) 0.031(3) 0.098(5) -0.004(3) -0.020(3) 0.013(3)
F(16) 0.021(3) 0.141(7) 0.051(4) -0.021(4) 0.002(3) 0.000(4)
F(17) 0.034(3) 0.071(4) 0.073(4) 0.001(3) -0.025(3) 0.013(3)
F(18) 0.038(4) 0.062(4) 0.079(5) -0.013(3) -0.006(3) -0.016(3)
F(19) 0.071(5) 0.041(4) 0.078(5) 0.019(3) 0.005(4) 0.026(3)
F(20) 0.092(5) 0.064(4) 0.059(4) 0.001(4) 0.029(4) 0.022(3)
F(21) 0.088(5) 0.077(5) 0.089(5) -0.054(4) -0.047(4) 0.051(4)
F(22) 0.063(4) 0.034(3) 0.054(4) -0.009(3) 0.021(3) 0.001(3)
F(23) 0.042(3) 0.057(4) 0.039(3) -0.009(3) -0.003(3) 0.013(3)
F(24) 0.032(3) 0.058(4) 0.055(4) -0.005(3) 0.017(3) 0.008(3)
F(25) 0.084(6) 0.103(7) 0.125(7) 0.060(5) -0.025(5) -0.030(6)
F(26) 0.043(4) 0.072(5) 0.134(7) -0.009(4) -0.049(4) 0.027(5)
F(27) 0.028(4) 0.123(7) 0.136(7) 0.018(4) 0.001(4) 0.090(6)
N(1) 0.019(3) 0.022(3) 0.026(3) -0.000(3) 0.000(3) 0.002(3)
N(2) 0.014(3) 0.030(4) 0.032(4) 0.002(3) 0.001(3) 0.003(3)
N(3) 0.019(3) 0.020(3) 0.027(3) 0.000(3) 0.001(3) 0.003(3)
N(4) 0.023(3) 0.024(3) 0.028(3) 0.007(3) -0.003(3) -0.004(3)
C(1) 0.024(4) 0.032(4) 0.039(5) 0.007(3) -0.000(3) -0.010(3)
C(2) 0.030(4) 0.032(4) 0.030(4) 0.005(3) -0.000(3) -0.012(3)
C(3) 0.021(4) 0.022(4) 0.035(4) 0.005(3) 0.004(3) -0.000(3)
C(4) 0.024(4) 0.033(5) 0.047(5) 0.003(3) 0.003(4) -0.010(4)
C(5) 0.027(5) 0.035(5) 0.057(6) 0.012(4) -0.001(4) -0.005(4)
C(6) 0.023(4) 0.036(5) 0.062(6) 0.003(4) -0.008(4) -0.002(4)
C(7) 0.026(4) 0.030(4) 0.046(5) 0.000(3) -0.001(4) -0.002(4)
C(8) 0.019(4) 0.019(4) 0.035(4) -0.001(3) 0.001(3) -0.000(3)
C(9) 0.024(4) 0.020(4) 0.031(4) 0.001(3) -0.003(3) 0.002(3)
C(10) 0.028(4) 0.027(4) 0.024(4) -0.003(3) -0.002(3) 0.001(3)
C(11) 0.023(4) 0.025(4) 0.036(4) -0.004(3) 0.001(3) 0.001(3)
C(12) 0.020(4) 0.039(5) 0.036(5) -0.003(3) -0.002(3) -0.010(4)
C(13) 0.024(4) 0.050(6) 0.045(5) -0.004(4) -0.003(4) -0.004(4)
C(14) 0.033(5) 0.044(5) 0.056(6) -0.013(4) -0.013(4) -0.003(4)
C(15) 0.042(5) 0.037(5) 0.041(5) -0.005(4) -0.009(4) -0.007(4)
C(16) 0.033(5) 0.034(5) 0.041(5) -0.005(4) -0.005(4) -0.006(4)
C(17) 0.026(4) 0.031(4) 0.029(4) -0.002(3) 0.006(3) -0.003(3)
C(18) 0.028(4) 0.036(5) 0.032(4) -0.004(4) 0.002(3) -0.006(3)
C(19) 0.040(5) 0.043(5) 0.031(5) -0.003(4) 0.004(4) -0.002(4)
C(20) 0.044(6) 0.050(6) 0.032(5) -0.012(4) 0.005(4) 0.003(4)
C(21) 0.037(5) 0.053(6) 0.041(5) -0.013(4) 0.013(4) -0.006(4)
C(22) 0.022(4) 0.044(5) 0.037(5) -0.003(4) 0.005(3) -0.007(4)
C(23) 0.021(4) 0.023(4) 0.039(5) -0.002(3) 0.004(3) -0.009(3)
C(24) 0.027(4) 0.026(4) 0.041(5) -0.005(3) 0.002(3) -0.006(3)
C(25) 0.028(5) 0.035(5) 0.059(6) -0.007(4) 0.010(4) -0.016(4)
C(26) 0.041(5) 0.038(5) 0.058(6) -0.013(4) 0.025(5) -0.016(4)
C(27) 0.050(6) 0.030(5) 0.039(5) 0.002(4) 0.015(4) -0.001(4)
C(28) 0.032(5) 0.020(4) 0.045(5) 0.001(3) 0.009(4) -0.004(3)
C(29) 0.027(4) 0.025(4) 0.027(4) 0.001(3) 0.001(3) -0.004(3)
C(30) 0.028(5) 0.040(5) 0.044(5) -0.002(4) -0.002(4) 0.005(4)
C(31) 0.050(6) 0.039(5) 0.033(5) 0.003(4) -0.003(4) 0.010(4)
C(32) 0.052(6) 0.020(4) 0.037(5) -0.002(4) 0.019(4) 0.004(3)
C(33) 0.043(5) 0.023(4) 0.036(5) -0.001(4) 0.007(4) -0.010(3)
C(34) 0.027(4) 0.025(4) 0.034(4) -0.002(3) 0.002(3) -0.002(3)
C(35) 0.027(4) 0.023(4) 0.026(4) -0.007(3) 0.002(3) -0.002(3)
C(36) 0.029(4) 0.034(5) 0.035(5) 0.004(3) 0.005(4) 0.005(3)
C(37) 0.048(6) 0.035(5) 0.030(4) -0.002(4) 0.008(4) 0.004(4)
C(38) 0.035(5) 0.048(6) 0.038(5) -0.017(4) 0.010(4) -0.006(4)
C(39) 0.023(5) 0.069(7) 0.044(6) -0.004(4) -0.003(4) -0.001(5)
C(40) 0.021(4) 0.047(5) 0.044(5) -0.002(4) -0.009(4) 0.007(4)
C(41) 0.036(5) 0.024(4) 0.023(4) 0.006(3) 0.008(3) 0.000(3)
C(42) 0.054(6) 0.022(4) 0.050(6) -0.002(4) 0.013(5) 0.003(4)
C(43) 0.066(7) 0.022(4) 0.058(6) 0.005(4) 0.020(5) 0.000(4)
C(44) 0.064(7) 0.033(5) 0.055(6) 0.021(5) 0.019(5) 0.009(4)
C(45) 0.042(5) 0.049(6) 0.040(5) 0.018(4) 0.003(4) 0.000(4)
C(46) 0.037(5) 0.032(4) 0.031(4) 0.008(4) 0.005(4) -0.000(3)
C(47) 0.015(3) 0.024(4) 0.025(4) 0.003(3) 0.001(3) -0.001(3)
C(48) 0.016(4) 0.028(4) 0.025(4) 0.000(3) -0.001(3) 0.006(3)
C(49) 0.016(4) 0.022(4) 0.031(4) -0.003(3) 0.004(3) -0.005(3)
C(50) 0.015(4) 0.027(4) 0.038(4) -0.005(3) 0.004(3) 0.004(3)
C(51) 0.017(4) 0.034(5) 0.049(5) 0.001(3) 0.010(4) 0.002(4)
C(52) 0.025(4) 0.040(5) 0.027(4) 0.004(3) 0.006(3) 0.006(3)
C(53) 0.019(4) 0.030(4) 0.025(4) 0.003(3) 0.003(3) 0.004(3)
C(54) 0.026(4) 0.029(4) 0.056(6) -0.006(3) 0.005(4) 0.004(4)
C(55) 0.036(5) 0.039(5) 0.044(5) 0.010(4) 0.009(4) 0.004(4)
C(56) 0.019(4) 0.023(4) 0.029(4) 0.002(3) -0.002(3) -0.001(3)
C(57) 0.019(4) 0.021(4) 0.023(4) 0.004(3) 0.002(3) 0.002(3)
C(58) 0.018(4) 0.030(4) 0.027(4) -0.002(3) 0.002(3) 0.010(3)
C(59) 0.024(4) 0.033(4) 0.029(4) 0.012(3) 0.000(3) 0.006(3)
C(60) 0.033(5) 0.023(4) 0.033(4) 0.013(3) 0.005(3) 0.007(3)
C(61) 0.025(4) 0.025(4) 0.029(4) 0.004(3) 0.003(3) 0.003(3)
C(62) 0.019(4) 0.028(4) 0.024(4) 0.000(3) 0.001(3) -0.003(3)
C(63) 0.021(4) 0.036(5) 0.063(6) 0.005(4) 0.004(4) 0.013(4)
C(64) 0.037(5) 0.029(5) 0.050(6) 0.006(4) -0.004(4) 0.001(4)
C(65) 0.026(4) 0.019(4) 0.026(4) 0.000(3) -0.004(3) -0.003(3)
C(66) 0.019(4) 0.022(4) 0.026(4) 0.002(3) 0.003(3) -0.001(3)
C(67) 0.018(4) 0.026(4) 0.027(4) -0.000(3) 0.003(3) -0.001(3)
C(68) 0.018(4) 0.039(5) 0.032(4) 0.004(3) -0.004(3) -0.004(3)
C(69) 0.030(4) 0.043(5) 0.024(4) 0.012(4) -0.008(3) 0.001(3)
C(70) 0.026(4) 0.022(4) 0.033(4) 0.003(3) 0.001(3) 0.000(3)
C(71) 0.021(4) 0.029(4) 0.026(4) 0.003(3) -0.001(3) -0.003(3)
C(72) 0.028(5) 0.058(6) 0.034(5) -0.000(4) -0.003(4) 0.001(4)
C(73) 0.042(6) 0.041(5) 0.049(6) 0.001(4) -0.000(4) 0.012(4)
C(74) 0.015(4) 0.025(4) 0.033(4) -0.003(3) -0.002(3) -0.002(3)
C(75) 0.017(4) 0.028(4) 0.030(4) 0.003(3) -0.002(3) 0.000(3)
C(76) 0.021(4) 0.023(4) 0.032(4) 0.002(3) 0.004(3) 0.000(3)
C(77) 0.024(4) 0.028(4) 0.030(4) -0.000(3) 0.003(3) -0.005(3)
C(78) 0.022(4) 0.032(4) 0.047(5) -0.003(3) 0.006(4) -0.000(4)
C(79) 0.009(4) 0.029(4) 0.057(5) 0.001(3) -0.004(3) 0.003(4)
C(80) 0.017(4) 0.029(4) 0.040(5) -0.001(3) 0.000(3) -0.001(3)
C(81) 0.024(4) 0.033(5) 0.046(5) -0.005(3) 0.009(4) -0.001(4)
C(82) 0.016(4) 0.060(7) 0.070(7) 0.001(4) 0.001(4) 0.016(5)
C(83) 0.056(6) 0.050(6) 0.046(6) 0.023(5) 0.017(5) 0.005(5)
C(84) 0.076(8) 0.042(6) 0.066(8) -0.001(6) 0.015(6) 0.004(5)
C(85) 0.081(10) 0.068(9) 0.089(10) -0.015(7) -0.012(8) 0.009(7)
C(86) 0.054(7) 0.070(9) 0.091(10) 0.010(6) -0.024(7) 0.009(7)
C(87) 0.045(6) 0.068(8) 0.060(7) 0.019(5) 0.007(5) 0.012(6)
C(88) 0.038(5) 0.041(5) 0.054(6) 0.008(4) 0.010(4) 0.003(4)
C(89) 0.123(13) 0.067(9) 0.068(9) -0.014(8) 0.010(8) -0.000(7)

loop_
_atom_type_symbol
_atom_type_description
_atom_type_scat_dispersion_real
_atom_type_scat_dispersion_imag
_atom_type_scat_source
C C 0.0033 0.0016
;
International Tables for Crystallography
(1992, Vol. C, Tables 4.2.6.8 and 6.1.1.4)
;
H H 0.0000 0.0000
;
International Tables for Crystallography
(1992, Vol. C, Table 6.1.1.4)
;
F F 0.0171 0.0103
;
International Tables for Crystallography
(1992, Vol. C, Tables 4.2.6.8 and 6.1.1.4)
;
N N 0.0061 0.0033
;
International Tables for Crystallography
(1992, Vol. C, Tables 4.2.6.8 and 6.1.1.4)
;
P P 0.1023 0.0942
;
International Tables for Crystallography
(1992, Vol. C, Tables 4.2.6.8 and 6.1.1.4)
;
W W -0.8490 6.8722
;
International Tables for Crystallography
(1992, Vol. C, Tables 4.2.6.8 and 6.1.1.4)
;

loop_
_geom_angle_atom_site_label_1
_geom_angle_atom_site_label_2
_geom_angle_atom_site_label_3
_geom_angle
_geom_angle_publ_flag
P(1) W(1) P(2) 79.01(7) yes
P(1) W(1) P(3) 146.29(7) yes
P(1) W(1) N(1) 109.55(18) yes
P(1) W(1) N(2) 98.43(17) yes
P(1) W(1) N(4) 85.37(18) yes
P(2) W(1) P(3) 75.16(6) yes
P(2) W(1) N(1) 102.77(19) yes
P(2) W(1) N(2) 174.00(16) yes
P(2) W(1) N(4) 105.84(18) yes
P(3) W(1) N(1) 97.10(18) yes
P(3) W(1) N(2) 109.15(16) yes
P(3) W(1) N(4) 81.27(18) yes
N(1) W(1) N(2) 72.8(3) yes
N(1) W(1) N(4) 149.8(3) yes
N(2) W(1) N(4) 79.2(3) yes
W(1) P(1) C(1) 105.4(3) yes
W(1) P(1) C(11) 115.8(3) yes
W(1) P(1) C(17) 121.4(3) yes
C(1) P(1) C(11) 104.3(4) yes
C(1) P(1) C(17) 103.4(4) yes
C(11) P(1) C(17) 104.7(4) yes
W(1) P(2) C(2) 111.6(3) yes
W(1) P(2) C(3) 106.7(3) yes
W(1) P(2) C(23) 116.4(3) yes
C(2) P(2) C(3) 107.9(4) yes
C(2) P(2) C(23) 106.8(4) yes
C(3) P(2) C(23) 107.0(4) yes
W(1) P(3) C(8) 105.4(3) yes
W(1) P(3) C(9) 118.4(3) yes
W(1) P(3) C(29) 120.0(3) yes
C(8) P(3) C(9) 106.2(4) yes
C(8) P(3) C(29) 102.2(4) yes
C(9) P(3) C(29) 102.8(4) yes
C(10) P(4) C(35) 100.0(4) yes
C(10) P(4) C(41) 101.8(4) yes
C(35) P(4) C(41) 101.2(4) yes
F(7) F(4) F(8) 117(3) yes
F(7) F(4) C(55) 74.1(14) yes
F(8) F(4) C(55) 51.2(19) yes
F(8) F(5) F(9) 102(5) yes
F(8) F(5) C(55) 65(4) yes
F(9) F(5) C(55) 46.0(15) yes
F(7) F(6) C(55) 56.5(13) yes
F(4) F(7) F(6) 105.0(19) yes
F(4) F(7) C(55) 62.4(13) yes
F(6) F(7) C(55) 47.9(11) yes
F(4) F(8) F(5) 141(6) yes
F(4) F(8) C(55) 56.9(19) yes
F(5) F(8) C(55) 86(5) yes
F(5) F(9) C(55) 47.2(15) yes
W(1) N(1) C(47) 127.9(5) yes
W(1) N(2) C(56) 115.5(5) yes
W(1) N(2) C(65) 119.1(5) yes
C(56) N(2) C(65) 121.2(6) yes
C(65) N(3) C(74) 121.6(6) yes
W(1) N(4) C(74) 136.2(5) yes
P(1) C(1) C(2) 111.2(6) yes
P(2) C(2) C(1) 108.9(6) yes
P(2) C(3) C(4) 124.4(6) yes
P(2) C(3) C(8) 116.2(5) yes
C(4) C(3) C(8) 119.4(7) yes
C(3) C(4) C(5) 120.0(8) yes
C(4) C(5) C(6) 120.3(8) yes
C(5) C(6) C(7) 120.2(8) yes
C(6) C(7) C(8) 120.4(8) yes
P(3) C(8) C(3) 116.0(5) yes
P(3) C(8) C(7) 124.3(6) yes
C(3) C(8) C(7) 119.7(7) yes
P(3) C(9) C(10) 108.7(5) yes
P(4) C(10) C(9) 111.6(5) yes
P(1) C(11) C(12) 119.6(6) yes
P(1) C(11) C(16) 121.4(6) yes
C(12) C(11) C(16) 119.0(7) yes
C(11) C(12) C(13) 120.7(8) yes
C(12) C(13) C(14) 119.5(8) yes
C(13) C(14) C(15) 119.8(8) yes
C(14) C(15) C(16) 120.7(8) yes
C(11) C(16) C(15) 120.2(8) yes
P(1) C(17) C(18) 121.4(6) yes
P(1) C(17) C(22) 119.5(6) yes
C(18) C(17) C(22) 118.6(7) yes
C(17) C(18) C(19) 120.4(8) yes
C(18) C(19) C(20) 120.2(8) yes
C(19) C(20) C(21) 120.4(9) yes
C(20) C(21) C(22) 120.3(9) yes
C(17) C(22) C(21) 120.2(8) yes
P(2) C(23) C(24) 118.5(6) yes
P(2) C(23) C(28) 122.0(6) yes
C(24) C(23) C(28) 119.5(7) yes
C(23) C(24) C(25) 120.6(8) yes
C(24) C(25) C(26) 119.7(8) yes
C(25) C(26) C(27) 120.5(9) yes
C(26) C(27) C(28) 120.5(8) yes
C(23) C(28) C(27) 119.2(8) yes
P(3) C(29) C(30) 120.4(6) yes
P(3) C(29) C(34) 120.6(6) yes
C(30) C(29) C(34) 118.9(7) yes
C(29) C(30) C(31) 120.6(8) yes
C(30) C(31) C(32) 120.3(8) yes
C(31) C(32) C(33) 119.8(8) yes
C(32) C(33) C(34) 120.6(8) yes
C(29) C(34) C(33) 119.7(7) yes
P(4) C(35) C(36) 123.3(6) yes
P(4) C(35) C(40) 117.8(6) yes
C(36) C(35) C(40) 118.9(7) yes
C(35) C(36) C(37) 120.3(8) yes
C(36) C(37) C(38) 120.3(8) yes
C(37) C(38) C(39) 119.6(8) yes
C(38) C(39) C(40) 120.5(8) yes
C(35) C(40) C(39) 120.3(8) yes
P(4) C(41) C(42) 118.2(7) yes
P(4) C(41) C(46) 124.1(6) yes
C(42) C(41) C(46) 117.6(8) yes
C(41) C(42) C(43) 120.5(9) yes
C(42) C(43) C(44) 121.9(9) yes
C(43) C(44) C(45) 119.2(9) yes
C(44) C(45) C(46) 120.4(9) yes
C(41) C(46) C(45) 120.3(8) yes
N(1) C(47) C(48) 117.4(6) yes
N(1) C(47) C(56) 112.1(6) yes
C(48) C(47) C(56) 130.4(7) yes
C(47) C(48) C(49) 118.2(6) yes
C(47) C(48) C(53) 124.3(7) yes
C(49) C(48) C(53) 117.4(7) yes
C(48) C(49) C(50) 120.8(7) yes
C(49) C(50) C(51) 121.5(7) yes
C(49) C(50) C(54) 117.2(7) yes
C(51) C(50) C(54) 121.3(7) yes
C(50) C(51) C(52) 117.8(7) yes
C(51) C(52) C(53) 121.1(7) yes
C(51) C(52) C(55) 118.2(7) yes
C(53) C(52) C(55) 120.8(7) yes
C(48) C(53) C(52) 121.2(7) yes
F(1) C(54) F(2) 106.5(7) yes
F(1) C(54) F(3) 106.7(7) yes
F(1) C(54) C(50) 113.9(8) yes
F(2) C(54) F(3) 105.9(7) yes
F(2) C(54) C(50) 111.5(7) yes
F(3) C(54) C(50) 111.9(7) yes
F(4) C(55) F(5) 100.3(15) yes
F(4) C(55) F(6) 113.4(15) yes
F(4) C(55) F(7) 43.5(12) yes
F(4) C(55) F(8) 72(3) yes
F(4) C(55) F(9) 127.1(19) yes
F(4) C(55) C(52) 111.5(10) yes
F(5) C(55) F(6) 103.0(17) yes
F(5) C(55) F(7) 131.0(16) yes
F(5) C(55) F(8) 29(3) yes
F(5) C(55) F(9) 87(2) yes
F(5) C(55) C(52) 112.7(14) yes
F(6) C(55) F(7) 75.6(15) yes
F(6) C(55) F(8) 120(3) yes
F(6) C(55) F(9) 19(2) yes
F(6) C(55) C(52) 114.8(13) yes
F(7) C(55) F(8) 109(3) yes
F(7) C(55) F(9) 94(2) yes
F(7) C(55) C(52) 111.8(11) yes
F(8) C(55) F(9) 109(3) yes
F(8) C(55) C(52) 117(3) yes
F(9) C(55) C(52) 113.5(18) yes
N(2) C(56) C(47) 110.5(6) yes
N(2) C(56) C(57) 122.7(6) yes
C(47) C(56) C(57) 126.8(7) yes
C(56) C(57) C(58) 119.6(6) yes
C(56) C(57) C(62) 121.3(6) yes
C(58) C(57) C(62) 119.1(7) yes
C(57) C(58) C(59) 119.3(7) yes
C(58) C(59) C(60) 121.9(7) yes
C(58) C(59) C(63) 118.4(7) yes
C(60) C(59) C(63) 119.7(7) yes
C(59) C(60) C(61) 118.3(7) yes
C(60) C(61) C(62) 120.6(7) yes
C(60) C(61) C(64) 119.7(7) yes
C(62) C(61) C(64) 119.7(7) yes
C(57) C(62) C(61) 120.7(7) yes
F(10) C(63) F(11) 107.5(8) yes
F(10) C(63) F(12) 105.7(7) yes
F(10) C(63) C(59) 112.9(7) yes
F(11) C(63) F(12) 106.0(8) yes
F(11) C(63) C(59) 111.6(7) yes
F(12) C(63) C(59) 112.7(8) yes
F(13) C(64) F(14) 106.9(7) yes
F(13) C(64) F(15) 108.0(7) yes
F(13) C(64) C(61) 112.5(8) yes
F(14) C(64) F(15) 106.1(8) yes
F(14) C(64) C(61) 110.8(7) yes
F(15) C(64) C(61) 112.2(7) yes
N(2) C(65) N(3) 123.3(6) yes
N(2) C(65) C(66) 121.6(6) yes
N(3) C(65) C(66) 114.6(6) yes
C(65) C(66) C(67) 121.8(6) yes
C(65) C(66) C(71) 119.7(6) yes
C(67) C(66) C(71) 118.4(7) yes
C(66) C(67) C(68) 120.0(7) yes
C(67) C(68) C(69) 120.9(7) yes
C(67) C(68) C(72) 117.4(7) yes
C(69) C(68) C(72) 121.7(7) yes
C(68) C(69) C(70) 119.3(7) yes
C(69) C(70) C(71) 120.8(7) yes
C(69) C(70) C(73) 120.1(7) yes
C(71) C(70) C(73) 119.1(7) yes
C(66) C(71) C(70) 120.5(7) yes
F(16) C(72) F(17) 107.2(7) yes
F(16) C(72) F(18) 104.9(8) yes
F(16) C(72) C(68) 113.3(7) yes
F(17) C(72) F(18) 106.6(7) yes
F(17) C(72) C(68) 112.2(8) yes
F(18) C(72) C(68) 112.0(7) yes
F(19) C(73) F(20) 102.8(8) yes
F(19) C(73) F(21) 109.0(8) yes
F(19) C(73) C(70) 111.2(8) yes
F(20) C(73) F(21) 107.4(8) yes
F(20) C(73) C(70) 110.7(8) yes
F(21) C(73) C(70) 114.9(8) yes
N(3) C(74) N(4) 122.7(6) yes
N(3) C(74) C(75) 115.2(6) yes
N(4) C(74) C(75) 120.7(7) yes
C(74) C(75) C(76) 119.7(7) yes
C(74) C(75) C(80) 121.2(7) yes
C(76) C(75) C(80) 119.1(7) yes
C(75) C(76) C(77) 120.6(7) yes
C(76) C(77) C(78) 120.3(7) yes
C(76) C(77) C(81) 118.1(7) yes
C(78) C(77) C(81) 121.4(7) yes
C(77) C(78) C(79) 118.6(7) yes
C(78) C(79) C(80) 121.3(7) yes
C(78) C(79) C(82) 118.5(7) yes
C(80) C(79) C(82) 120.1(8) yes
C(75) C(80) C(79) 120.0(7) yes
F(22) C(81) F(23) 106.7(7) yes
F(22) C(81) F(24) 106.5(7) yes
F(22) C(81) C(77) 111.7(7) yes
F(23) C(81) F(24) 107.1(7) yes
F(23) C(81) C(77) 111.3(7) yes
F(24) C(81) C(77) 113.2(7) yes
F(25) C(82) F(26) 102.3(8) yes
F(25) C(82) F(27) 104.8(9) yes
F(25) C(82) C(79) 112.5(9) yes
F(26) C(82) F(27) 108.2(9) yes
F(26) C(82) C(79) 113.2(9) yes
F(27) C(82) C(79) 114.8(8) yes
C(84) C(83) C(88) 118.8(10) yes
C(84) C(83) C(89) 120.9(10) yes
C(88) C(83) C(89) 120.3(10) yes
C(83) C(84) C(85) 121.3(11) yes
C(84) C(85) C(86) 120.1(13) yes
C(85) C(86) C(87) 119.8(12) yes
C(86) C(87) C(88) 119.7(11) yes
C(83) C(88) C(87) 120.3(10) yes
P(1) C(1) H(1) 109.398 no
P(1) C(1) H(2) 109.395 no
C(2) C(1) H(1) 109.379 no
C(2) C(1) H(2) 109.376 no
H(1) C(1) H(2) 108.003 no
P(2) C(2) H(3) 109.910 no
P(2) C(2) H(4) 109.913 no
C(1) C(2) H(3) 109.912 no
C(1) C(2) H(4) 109.906 no
H(3) C(2) H(4) 108.297 no
C(3) C(4) H(5) 120.000 no
C(5) C(4) H(5) 120.000 no
C(4) C(5) H(6) 119.856 no
C(6) C(5) H(6) 119.851 no
C(5) C(6) H(7) 119.888 no
C(7) C(6) H(7) 119.866 no
C(6) C(7) H(8) 119.791 no
C(8) C(7) H(8) 119.791 no
P(3) C(9) H(9) 109.945 no
P(3) C(9) H(10) 109.963 no
C(10) C(9) H(9) 109.948 no
C(10) C(9) H(10) 109.952 no
H(9) C(9) H(10) 108.337 no
P(4) C(10) H(11) 109.312 no
P(4) C(10) H(12) 109.308 no
C(9) C(10) H(11) 109.304 no
C(9) C(10) H(12) 109.296 no
H(11) C(10) H(12) 107.962 no
C(11) C(12) H(13) 119.632 no
C(13) C(12) H(13) 119.629 no
C(12) C(13) H(14) 120.244 no
C(14) C(13) H(14) 120.234 no
C(13) C(14) H(15) 120.070 no
C(15) C(14) H(15) 120.084 no
C(14) C(15) H(16) 119.646 no
C(16) C(15) H(16) 119.652 no
C(11) C(16) H(17) 119.903 no
C(15) C(16) H(17) 119.893 no
C(17) C(18) H(18) 119.812 no
C(19) C(18) H(18) 119.812 no
C(18) C(19) H(19) 119.910 no
C(20) C(19) H(19) 119.889 no
C(19) C(20) H(20) 119.805 no
C(21) C(20) H(20) 119.807 no
C(20) C(21) H(21) 119.871 no
C(22) C(21) H(21) 119.859 no
C(17) C(22) H(22) 119.913 no
C(21) C(22) H(22) 119.918 no
C(23) C(24) H(23) 119.697 no
C(25) C(24) H(23) 119.686 no
C(24) C(25) H(24) 120.155 no
C(26) C(25) H(24) 120.164 no
C(25) C(26) H(25) 119.763 no
C(27) C(26) H(25) 119.739 no
C(26) C(27) H(26) 119.746 no
C(28) C(27) H(26) 119.737 no
C(23) C(28) H(27) 120.406 no
C(27) C(28) H(27) 120.385 no
C(29) C(30) H(28) 119.688 no
C(31) C(30) H(28) 119.709 no
C(30) C(31) H(29) 119.825 no
C(32) C(31) H(29) 119.842 no
C(31) C(32) H(30) 120.098 no
C(33) C(32) H(30) 120.089 no
C(32) C(33) H(31) 119.695 no
C(34) C(33) H(31) 119.676 no
C(29) C(34) H(32) 120.133 no
C(33) C(34) H(32) 120.143 no
C(35) C(36) H(33) 119.859 no
C(37) C(36) H(33) 119.871 no
C(36) C(37) H(34) 119.846 no
C(38) C(37) H(34) 119.849 no
C(37) C(38) H(35) 120.181 no
C(39) C(38) H(35) 120.185 no
C(38) C(39) H(36) 119.724 no
C(40) C(39) H(36) 119.736 no
C(35) C(40) H(37) 119.833 no
C(39) C(40) H(37) 119.849 no
C(41) C(42) H(38) 119.758 no
C(43) C(42) H(38) 119.783 no
C(42) C(43) H(39) 119.055 no
C(44) C(43) H(39) 119.052 no
C(43) C(44) H(40) 120.395 no
C(45) C(44) H(40) 120.395 no
C(44) C(45) H(41) 119.809 no
C(46) C(45) H(41) 119.788 no
C(41) C(46) H(42) 119.831 no
C(45) C(46) H(42) 119.826 no
C(48) C(49) H(43) 119.592 no
C(50) C(49) H(43) 119.597 no
C(50) C(51) H(44) 121.094 no
C(52) C(51) H(44) 121.095 no
C(48) C(53) H(45) 119.399 no
C(52) C(53) H(45) 119.412 no
C(57) C(58) H(46) 120.370 no
C(59) C(58) H(46) 120.354 no
C(59) C(60) H(47) 120.862 no
C(61) C(60) H(47) 120.867 no
C(57) C(62) H(48) 119.651 no
C(61) C(62) H(48) 119.667 no
C(66) C(67) H(49) 119.996 no
C(68) C(67) H(49) 119.985 no
C(68) C(69) H(50) 120.360 no
C(70) C(69) H(50) 120.363 no
C(66) C(71) H(51) 119.735 no
C(70) C(71) H(51) 119.736 no
C(75) C(76) H(52) 119.723 no
C(77) C(76) H(52) 119.709 no
C(77) C(78) H(53) 120.672 no
C(79) C(78) H(53) 120.711 no
C(75) C(80) H(54) 120.001 no
C(79) C(80) H(54) 120.000 no
C(83) C(84) H(55) 119.367 no
C(85) C(84) H(55) 119.358 no
C(84) C(85) H(56) 119.934 no
C(86) C(85) H(56) 119.921 no
C(85) C(86) H(57) 120.119 no
C(87) C(86) H(57) 120.115 no
C(86) C(87) H(58) 120.156 no
C(88) C(87) H(58) 120.162 no
C(83) C(88) H(59) 119.857 no
C(87) C(88) H(59) 119.869 no
C(83) C(89) H(60) 109.474 no
C(83) C(89) H(61) 109.482 no
C(83) C(89) H(62) 109.467 no
H(60) C(89) H(61) 109.478 no
H(60) C(89) H(62) 109.467 no
H(61) C(89) H(62) 109.459 no

loop_
_geom_bond_atom_site_label_1
_geom_bond_atom_site_label_2
_geom_bond_distance
_geom_bond_publ_flag
W(1) P(1) 2.471(2) yes
W(1) P(2) 2.478(2) yes
W(1) P(3) 2.4701(19) yes
W(1) N(1) 1.840(6) yes
W(1) N(2) 2.188(6) yes
W(1) N(4) 1.957(6) yes
P(1) C(1) 1.837(8) yes
P(1) C(11) 1.825(8) yes
P(1) C(17) 1.828(8) yes
P(2) C(2) 1.840(8) yes
P(2) C(3) 1.818(8) yes
P(2) C(23) 1.814(8) yes
P(3) C(8) 1.837(7) yes
P(3) C(9) 1.824(7) yes
P(3) C(29) 1.829(8) yes
P(4) C(10) 1.850(8) yes
P(4) C(35) 1.828(8) yes
P(4) C(41) 1.823(8) yes
F(1) C(54) 1.337(11) yes
F(2) C(54) 1.350(10) yes
F(3) C(54) 1.340(10) yes
F(4) F(7) 1.02(3) yes
F(4) F(8) 1.49(5) yes
F(4) C(55) 1.317(16) yes
F(5) F(8) 0.66(6) yes
F(5) F(9) 1.83(5) yes
F(5) C(55) 1.35(3) yes
F(6) F(7) 1.66(4) yes
F(6) C(55) 1.27(3) yes
F(7) C(55) 1.43(2) yes
F(8) C(55) 1.23(5) yes
F(9) C(55) 1.32(4) yes
F(10) C(63) 1.321(11) yes
F(11) C(63) 1.332(12) yes
F(12) C(63) 1.311(11) yes
F(13) C(64) 1.313(11) yes
F(14) C(64) 1.323(11) yes
F(15) C(64) 1.327(11) yes
F(16) C(72) 1.320(11) yes
F(17) C(72) 1.329(11) yes
F(18) C(72) 1.341(12) yes
F(19) C(73) 1.341(11) yes
F(20) C(73) 1.341(12) yes
F(21) C(73) 1.296(12) yes
F(22) C(81) 1.328(10) yes
F(23) C(81) 1.342(10) yes
F(24) C(81) 1.337(10) yes
F(25) C(82) 1.327(14) yes
F(26) C(82) 1.309(12) yes
F(27) C(82) 1.285(14) yes
N(1) C(47) 1.372(9) yes
N(2) C(56) 1.386(9) yes
N(2) C(65) 1.393(9) yes
N(3) C(65) 1.298(9) yes
N(3) C(74) 1.385(9) yes
N(4) C(74) 1.298(9) yes
C(1) C(2) 1.529(11) yes
C(3) C(4) 1.404(11) yes
C(3) C(8) 1.406(10) yes
C(4) C(5) 1.380(12) yes
C(5) C(6) 1.388(13) yes
C(6) C(7) 1.382(12) yes
C(7) C(8) 1.386(11) yes
C(9) C(10) 1.529(10) yes
C(11) C(12) 1.381(11) yes
C(11) C(16) 1.394(11) yes
C(12) C(13) 1.404(11) yes
C(13) C(14) 1.382(13) yes
C(14) C(15) 1.378(13) yes
C(15) C(16) 1.386(12) yes
C(17) C(18) 1.397(11) yes
C(17) C(22) 1.393(11) yes
C(18) C(19) 1.384(12) yes
C(19) C(20) 1.368(13) yes
C(20) C(21) 1.372(13) yes
C(21) C(22) 1.387(13) yes
C(23) C(24) 1.394(11) yes
C(23) C(28) 1.393(11) yes
C(24) C(25) 1.380(12) yes
C(25) C(26) 1.364(13) yes
C(26) C(27) 1.389(13) yes
C(27) C(28) 1.380(12) yes
C(29) C(30) 1.389(11) yes
C(29) C(34) 1.399(11) yes
C(30) C(31) 1.386(13) yes
C(31) C(32) 1.381(13) yes
C(32) C(33) 1.372(12) yes
C(33) C(34) 1.397(11) yes
C(35) C(36) 1.386(11) yes
C(35) C(40) 1.384(11) yes
C(36) C(37) 1.403(12) yes
C(37) C(38) 1.367(13) yes
C(38) C(39) 1.379(13) yes
C(39) C(40) 1.392(13) yes
C(41) C(42) 1.408(11) yes
C(41) C(46) 1.406(11) yes
C(42) C(43) 1.367(13) yes
C(43) C(44) 1.365(15) yes
C(44) C(45) 1.381(13) yes
C(45) C(46) 1.394(13) yes
C(47) C(48) 1.474(10) yes
C(47) C(56) 1.402(10) yes
C(48) C(49) 1.399(10) yes
C(48) C(53) 1.391(10) yes
C(49) C(50) 1.390(10) yes
C(50) C(51) 1.373(11) yes
C(50) C(54) 1.487(11) yes
C(51) C(52) 1.398(11) yes
C(52) C(53) 1.381(11) yes
C(52) C(55) 1.476(12) yes
C(56) C(57) 1.479(10) yes
C(57) C(58) 1.401(10) yes
C(57) C(62) 1.384(10) yes
C(58) C(59) 1.388(11) yes
C(59) C(60) 1.384(11) yes
C(59) C(63) 1.514(11) yes
C(60) C(61) 1.391(11) yes
C(61) C(62) 1.390(10) yes
C(61) C(64) 1.503(11) yes
C(65) C(66) 1.482(10) yes
C(66) C(67) 1.382(10) yes
C(66) C(71) 1.406(10) yes
C(67) C(68) 1.411(10) yes
C(68) C(69) 1.361(12) yes
C(68) C(72) 1.508(11) yes
C(69) C(70) 1.386(11) yes
C(70) C(71) 1.378(10) yes
C(70) C(73) 1.490(12) yes
C(74) C(75) 1.485(10) yes
C(75) C(76) 1.396(10) yes
C(75) C(80) 1.396(10) yes
C(76) C(77) 1.387(10) yes
C(77) C(78) 1.400(11) yes
C(77) C(81) 1.482(11) yes
C(78) C(79) 1.389(12) yes
C(79) C(80) 1.383(10) yes
C(79) C(82) 1.491(12) yes
C(83) C(84) 1.365(15) yes
C(83) C(88) 1.390(14) yes
C(83) C(89) 1.502(17) yes
C(84) C(85) 1.369(18) yes
C(85) C(86) 1.35(2) yes
C(86) C(87) 1.398(17) yes
C(87) C(88) 1.365(15) yes
C(1) H(1) 0.990 no
C(1) H(2) 0.990 no
C(2) H(3) 0.990 no
C(2) H(4) 0.990 no
C(4) H(5) 0.950 no
C(5) H(6) 0.950 no
C(6) H(7) 0.950 no
C(7) H(8) 0.950 no
C(9) H(9) 0.990 no
C(9) H(10) 0.990 no
C(10) H(11) 0.990 no
C(10) H(12) 0.990 no
C(12) H(13) 0.950 no
C(13) H(14) 0.950 no
C(14) H(15) 0.950 no
C(15) H(16) 0.950 no
C(16) H(17) 0.950 no
C(18) H(18) 0.950 no
C(19) H(19) 0.950 no
C(20) H(20) 0.950 no
C(21) H(21) 0.950 no
C(22) H(22) 0.950 no
C(24) H(23) 0.950 no
C(25) H(24) 0.950 no
C(26) H(25) 0.950 no
C(27) H(26) 0.950 no
C(28) H(27) 0.950 no
C(30) H(28) 0.950 no
C(31) H(29) 0.950 no
C(32) H(30) 0.950 no
C(33) H(31) 0.950 no
C(34) H(32) 0.950 no
C(36) H(33) 0.950 no
C(37) H(34) 0.950 no
C(38) H(35) 0.950 no
C(39) H(36) 0.950 no
C(40) H(37) 0.950 no
C(42) H(38) 0.950 no
C(43) H(39) 0.950 no
C(44) H(40) 0.950 no
C(45) H(41) 0.950 no
C(46) H(42) 0.950 no
C(49) H(43) 0.950 no
C(51) H(44) 0.950 no
C(53) H(45) 0.950 no
C(58) H(46) 0.950 no
C(60) H(47) 0.950 no
C(62) H(48) 0.950 no
C(67) H(49) 0.950 no
C(69) H(50) 0.950 no
C(71) H(51) 0.950 no
C(76) H(52) 0.950 no
C(78) H(53) 0.950 no
C(80) H(54) 0.950 no
C(84) H(55) 0.950 no
C(85) H(56) 0.950 no
C(86) H(57) 0.950 no
C(87) H(58) 0.950 no
C(88) H(59) 0.950 no
C(89) H(60) 0.980 no
C(89) H(61) 0.980 no
C(89) H(62) 0.980 no
